data_1572032
loop_
_publ_author_name
'Nascimento, Mitchell A.'
'LaPierre, Etienne A.'
'Patrick, Brian O.'
'Watson, Jade E. T.'
'Watanabe, Lara'
'Rawson, Jeremy'
'Hering-Junghans, Christian'
'Manners, Ian'

_publ_section_title
;
 1,3-Dipolar cyclisation reactions of nitriles with sterically encumbered
 cyclic triphosphanes: synthesis and electronic structure of
 phosphorus-rich heterocycles with tunable colour.
;
_journal_issue 30
_journal_name_full 'Chemical science'
_journal_page_first 12006
_journal_page_last 12016
_journal_paper_doi 10.1039/d4sc02497d
_journal_volume 15
_journal_year 2024
_chemical_formula_moiety 'C53 H74 F3 N1 P3, C F3 O3 S'
_chemical_formula_sum 'C54 H74 F6 N O3 P3 S'
_chemical_formula_weight 1024.11
_space_group_crystal_system triclinic
_space_group_IT_number 2
_space_group_name_Hall '-P 1'
_space_group_name_H-M_alt 'P -1'
_atom_sites_solution_hydrogens geom
_audit_creation_method SHELXL-2018/3
_audit_update_record
;
2023-09-05 deposited with the CCDC.	2024-07-01 downloaded from the CCDC.
;
_cell_angle_alpha 69.989(2)
_cell_angle_beta 82.093(2)
_cell_angle_gamma 72.732(2)
_cell_formula_units_Z 2
_cell_length_a 14.4906(6)
_cell_length_b 15.0696(7)
_cell_length_c 17.5125(9)
_cell_measurement_reflns_used 9335
_cell_measurement_temperature 100(2)
_cell_measurement_theta_max 26.40
_cell_measurement_theta_min 2.22
_cell_volume 3428.6(3)
_computing_cell_refinement 'Bruker SAINT'
_computing_data_collection 'Bruker APEX2'
_computing_data_reduction 'Bruker SAINT'
_computing_molecular_graphics 'Bruker SHELXTL'
_computing_publication_material 'LinXTL v. 5.9.9 (Spasyuk, 2009)'
_computing_structure_refinement 'SHELXL-2014 (Sheldrick 2014)'
_computing_structure_solution 'SHELXS-97 (Sheldrick 2008)'
_diffrn_ambient_temperature 100(2)
_diffrn_measured_fraction_theta_full 0.999
_diffrn_measured_fraction_theta_max 0.997
_diffrn_measurement_device_type 'Bruker APEX-II CCD'
_diffrn_measurement_method '\f and \w scans'
_diffrn_radiation_type 'Mo k\a'
_diffrn_radiation_wavelength 0.71073
_diffrn_reflns_av_R_equivalents 0.0320
_diffrn_reflns_av_unetI/netI 0.0258
_diffrn_reflns_Laue_measured_fraction_full 0.999
_diffrn_reflns_Laue_measured_fraction_max 0.997
_diffrn_reflns_limit_h_max 18
_diffrn_reflns_limit_h_min -17
_diffrn_reflns_limit_k_max 18
_diffrn_reflns_limit_k_min -18
_diffrn_reflns_limit_l_max 21
_diffrn_reflns_limit_l_min -21
_diffrn_reflns_number 71096
_diffrn_reflns_point_group_measured_fraction_full 0.999
_diffrn_reflns_point_group_measured_fraction_max 0.997
_diffrn_reflns_theta_full 25.242
_diffrn_reflns_theta_max 26.413
_diffrn_reflns_theta_min 1.608
_exptl_absorpt_coefficient_mu 0.167
_exptl_absorpt_correction_T_max 0.7454
_exptl_absorpt_correction_T_min 0.6702
_exptl_absorpt_correction_type multi-scan
_exptl_absorpt_process_details 'Sadabs (Sheldrick, 1996)'
_exptl_crystal_colour Blue
_exptl_crystal_density_diffrn 0.992
_exptl_crystal_density_method 'not measured'
_exptl_crystal_description irregular
_exptl_crystal_F_000 1088
_exptl_crystal_size_max 0.46
_exptl_crystal_size_mid 0.30
_exptl_crystal_size_min 0.19
_refine_diff_density_max 0.769
_refine_diff_density_min -0.487
_refine_diff_density_rms 0.052
_refine_ls_extinction_method none
_refine_ls_goodness_of_fit_ref 1.020
_refine_ls_hydrogen_treatment constr
_refine_ls_matrix_type full
_refine_ls_number_parameters 658
_refine_ls_number_reflns 14047
_refine_ls_number_restraints 87
_refine_ls_restrained_S_all 1.022
_refine_ls_R_factor_all 0.0622
_refine_ls_R_factor_gt 0.0501
_refine_ls_shift/su_max 0.001
_refine_ls_shift/su_mean 0.000
_refine_ls_structure_factor_coef Fsqd
_refine_ls_weighting_details 'w=1/[\s^2^(Fo^2^)+(0.0706P)^2^+2.3308P] where P=(Fo^2^+2Fc^2^)/3'
_refine_ls_weighting_scheme calc
_refine_ls_wR_factor_gt 0.1319
_refine_ls_wR_factor_ref 0.1416
_reflns_Friedel_coverage 0.000
_reflns_number_gt 11511
_reflns_number_total 14047
_reflns_threshold_expression 'I > 2\s(I)'
_cod_data_source_file d4sc02497d4.cif
_cod_data_source_block IM086
_cod_depositor_comments 'Adding full bibliography for 1572027--1572043.cif.'
_cod_database_code 1572032
_shelx_shelxl_version_number 2018/3
_shelx_space_group_comment
;
The symmetry employed for this shelxl refinement is uniquely defined
by the following loop, which should always be used as a source of
symmetry information in preference to the above space-group names.
They are only intended as comments.
;
_shelx_estimated_absorpt_t_min 0.927
_shelx_estimated_absorpt_t_max 0.969

loop_
_space_group_symop_operation_xyz
'x, y, z'
'-x, -y, -z'

loop_
_atom_site_label
_atom_site_type_symbol
_atom_site_fract_x
_atom_site_fract_y
_atom_site_fract_z
_atom_site_U_iso_or_equiv
_atom_site_adp_type
_atom_site_occupancy
_atom_site_site_symmetry_order
_atom_site_calc_flag
_atom_site_refinement_flags_posn
_atom_site_refinement_flags_adp
_atom_site_refinement_flags_occupancy
_atom_site_disorder_assembly
_atom_site_disorder_group
P1 P 0.43243(3) 0.15178(3) 0.71858(3) 0.02143(11) Uani 1 1 d . . . . .
P2 P 0.27725(3) 0.22935(3) 0.68568(3) 0.02154(11) Uani 1 1 d . . . . .
P3 P 0.27018(3) 0.29035(3) 0.78612(3) 0.02195(11) Uani 1 1 d . . . . .
N005 N 0.44852(10) 0.26302(10) 0.72130(9) 0.0218(3) Uani 1 1 d . . . . .
H005 H 0.502417 0.276779 0.702565 0.026 Uiso 1 1 calc R U . . .
C1 C 0.38233(12) 0.32509(12) 0.75045(10) 0.0209(3) Uani 1 1 d . . . . .
C23 C 0.19413(13) 0.15063(13) 0.72470(11) 0.0240(4) Uani 1 1 d . . . . .
C2 C 0.40780(13) 0.40458(12) 0.76599(11) 0.0236(4) Uani 1 1 d . . . . .
C38 C 0.50719(13) 0.13632(13) 0.62846(11) 0.0244(4) Uani 1 1 d . . . . .
C8 C 0.16479(13) 0.39733(13) 0.76454(11) 0.0250(4) Uani 1 1 d . . . . .
C49 C 0.49807(14) 0.20336(14) 0.54896(12) 0.0274(4) Uani 1 1 d . . . . .
C34 C 0.19810(13) 0.07189(13) 0.79841(11) 0.0261(4) Uani 1 1 d . . . . .
C9 C 0.08512(14) 0.38319(14) 0.81991(12) 0.0308(4) Uani 1 1 d . . . . .
C19 C 0.15535(14) 0.48582(13) 0.69895(12) 0.0293(4) Uani 1 1 d . . . . .
C24 C 0.11489(14) 0.17997(15) 0.67374(12) 0.0317(4) Uani 1 1 d . . . . .
C39 C 0.58119(14) 0.04584(14) 0.64441(13) 0.0318(4) Uani 1 1 d . . . . .
C3 C 0.36252(14) 0.43797(14) 0.83021(12) 0.0313(4) Uani 1 1 d . . . . .
H3 H 0.312965 0.413054 0.861238 0.038 Uiso 1 1 calc R U . . .
C35 C 0.28176(14) 0.03205(14) 0.85479(12) 0.0313(4) Uani 1 1 d . . . . .
H35 H 0.315307 0.083289 0.842770 0.038 Uiso 1 1 calc R U . . .
C7 C 0.47896(14) 0.44517(14) 0.71751(12) 0.0288(4) Uani 1 1 d . . . . .
H7 H 0.507779 0.424511 0.673463 0.035 Uiso 1 1 calc R U . . .
C28 C 0.04143(15) 0.13289(16) 0.69901(13) 0.0348(4) Uani 1 1 d . . . . .
H28 H -0.011235 0.153681 0.666259 0.042 Uiso 1 1 calc R U . . .
C20 C 0.23102(14) 0.50692(14) 0.63066(13) 0.0335(4) Uani 1 1 d . . . . .
H20 H 0.288895 0.451386 0.643354 0.040 Uiso 1 1 calc R U . . .
C43 C 0.64062(16) 0.02585(16) 0.57991(15) 0.0400(5) Uani 1 1 d . . . . .
H43 H 0.689133 -0.032809 0.590253 0.048 Uiso 1 1 calc R U . . .
C29 C 0.04370(14) 0.05711(15) 0.77027(13) 0.0345(4) Uani 1 1 d . . . . .
C10 C 0.08704(15) 0.28825(16) 0.88942(13) 0.0382(5) Uani 1 1 d . . . . .
H10 H 0.145601 0.239041 0.880821 0.046 Uiso 1 1 calc R U . . .
C50 C 0.42662(14) 0.30459(13) 0.52519(11) 0.0278(4) Uani 1 1 d . . . . .
H50 H 0.388242 0.312492 0.574228 0.033 Uiso 1 1 calc R U . . .
C51 C 0.47949(16) 0.38505(15) 0.49423(13) 0.0381(5) Uani 1 1 d . . . . .
H51A H 0.516839 0.379842 0.445471 0.057 Uiso 1 1 calc R U . . .
H51B H 0.521703 0.377735 0.534970 0.057 Uiso 1 1 calc R U . . .
H51C H 0.433128 0.448072 0.482807 0.057 Uiso 1 1 calc R U . . .
C48 C 0.56064(15) 0.17730(16) 0.48713(13) 0.0364(5) Uani 1 1 d . . . . .
H48 H 0.554663 0.221072 0.434471 0.044 Uiso 1 1 calc R U . . .
C44 C 0.63133(16) 0.08852(17) 0.50143(14) 0.0402(5) Uani 1 1 d . . . . .
C13 C 0.00067(15) 0.45976(17) 0.80992(14) 0.0394(5) Uani 1 1 d . . . . .
H13 H -0.051385 0.451216 0.846533 0.047 Uiso 1 1 calc R U . . .
C40 C 0.60314(16) -0.02914(15) 0.72834(14) 0.0410(5) Uani 1 1 d . . . . .
H40 H 0.552141 -0.008612 0.766590 0.049 Uiso 1 1 calc R U . . .
C6 C 0.50687(15) 0.51616(15) 0.73476(13) 0.0358(5) Uani 1 1 d . . . . .
H6 H 0.554327 0.543505 0.702408 0.043 Uiso 1 1 calc R U . . .
C5 C 0.46382(16) 0.54613(15) 0.80031(14) 0.0387(5) Uani 1 1 d . . . . .
C33 C 0.12325(15) 0.02678(14) 0.81860(13) 0.0341(4) Uani 1 1 d . . . . .
H33 H 0.126323 -0.025819 0.866340 0.041 Uiso 1 1 calc R U . . .
C14 C -0.00887(15) 0.54804(16) 0.74769(15) 0.0403(5) Uani 1 1 d . . . . .
C30 C -0.03926(17) 0.00885(17) 0.79537(16) 0.0475(6) Uani 1 1 d . . . . .
H30 H -0.090524 0.047412 0.756726 0.057 Uiso 1 1 calc R U . . .
C36 C 0.35410(17) -0.05688(16) 0.83804(16) 0.0457(6) Uani 1 1 d . . . . .
H36A H 0.324154 -0.109522 0.851430 0.069 Uiso 1 1 calc R U . . .
H36B H 0.409386 -0.077249 0.870624 0.069 Uiso 1 1 calc R U . . .
H36C H 0.374241 -0.039786 0.781529 0.069 Uiso 1 1 calc R U . . .
C18 C 0.06826(15) 0.55866(15) 0.69353(14) 0.0365(5) Uani 1 1 d . . . . .
H18 H 0.062140 0.617398 0.651098 0.044 Uiso 1 1 calc R U . . .
C4 C 0.39139(16) 0.50841(16) 0.84784(14) 0.0395(5) Uani 1 1 d . . . . .
H4 H 0.362240 0.530105 0.891319 0.047 Uiso 1 1 calc R U . . .
C22 C 0.25992(18) 0.59935(16) 0.62379(17) 0.0512(6) Uani 1 1 d . . . . .
H22A H 0.204617 0.655172 0.610318 0.077 Uiso 1 1 calc R U . . .
H22B H 0.309791 0.608514 0.581996 0.077 Uiso 1 1 calc R U . . .
H22C H 0.283467 0.592260 0.674767 0.077 Uiso 1 1 calc R U . . .
C52 C 0.35691(17) 0.31478(18) 0.46285(14) 0.0427(5) Uani 1 1 d . . . . .
H52A H 0.313582 0.379542 0.448486 0.064 Uiso 1 1 calc R U . . .
H52B H 0.320391 0.267351 0.485762 0.064 Uiso 1 1 calc R U . . .
H52C H 0.392923 0.303841 0.415111 0.064 Uiso 1 1 calc R U . . .
C45 C 0.6958(2) 0.0569(2) 0.43361(17) 0.0561(7) Uani 1 1 d . . . . .
H45 H 0.758413 0.017842 0.457280 0.067 Uiso 1 1 calc R U . . .
C37 C 0.24933(19) 0.00711(19) 0.94498(13) 0.0480(6) Uani 1 1 d . . . . .
H37A H 0.201110 0.062503 0.953846 0.072 Uiso 1 1 calc R U . . .
H37B H 0.303911 -0.008745 0.977309 0.072 Uiso 1 1 calc R U . . .
H37C H 0.222655 -0.048033 0.960262 0.072 Uiso 1 1 calc R U . . .
C25 C 0.10246(17) 0.2630(2) 0.59304(14) 0.0522(7) Uani 1 1 d . . . . .
H25 H 0.163235 0.282001 0.578842 0.063 Uiso 1 1 calc R U . . .
C11 C 0.00122(19) 0.2495(2) 0.88961(18) 0.0558(7) Uani 1 1 d . . . . .
H11A H 0.008230 0.186898 0.931070 0.084 Uiso 1 1 calc R U . . .
H11B H -0.001244 0.242423 0.837538 0.084 Uiso 1 1 calc R U . . .
H11C H -0.057461 0.294649 0.900334 0.084 Uiso 1 1 calc R U . . .
C21 C 0.19511(17) 0.51495(19) 0.54997(14) 0.0474(6) Uani 1 1 d . . . . .
H21A H 0.183478 0.454000 0.553966 0.071 Uiso 1 1 calc R U . . .
H21B H 0.243127 0.529414 0.507498 0.071 Uiso 1 1 calc R U . . .
H21C H 0.136147 0.566474 0.537712 0.071 Uiso 1 1 calc R U . . .
C15 C -0.10223(18) 0.6309(2) 0.73769(19) 0.0573(7) Uani 1 1 d . . . . .
H15 H -0.088359 0.682040 0.688819 0.069 Uiso 1 1 calc R U . . .
C42 C 0.6030(2) -0.13146(17) 0.7315(2) 0.0609(7) Uani 1 1 d . . . . .
H42A H 0.652864 -0.153705 0.694821 0.091 Uiso 1 1 calc R U . . .
H42B H 0.541331 -0.129428 0.715707 0.091 Uiso 1 1 calc R U . . .
H42C H 0.614761 -0.175678 0.785783 0.091 Uiso 1 1 calc R U . . .
C12 C 0.0948(3) 0.3003(2) 0.97097(16) 0.0675(8) Uani 1 1 d . . . . .
H12A H 0.153633 0.317344 0.970866 0.101 Uiso 1 1 calc R U . . .
H12B H 0.095165 0.239841 1.013696 0.101 Uiso 1 1 calc R U . . .
H12C H 0.040555 0.351298 0.979770 0.101 Uiso 1 1 calc R U . . .
C41 C 0.6996(2) -0.0309(2) 0.75609(18) 0.0600(7) Uani 1 1 d . . . . .
H41A H 0.710746 -0.076108 0.810123 0.090 Uiso 1 1 calc R U . . .
H41B H 0.697428 0.033543 0.755827 0.090 Uiso 1 1 calc R U . . .
H41C H 0.751024 -0.051062 0.719711 0.090 Uiso 1 1 calc R U . . .
C31 C -0.0085(2) -0.0935(2) 0.7902(3) 0.0894(12) Uani 1 1 d . . . . .
H31A H 0.021835 -0.092555 0.737762 0.134 Uiso 1 1 calc R U . . .
H31B H -0.064168 -0.118159 0.797908 0.134 Uiso 1 1 calc R U . . .
H31C H 0.036474 -0.134974 0.831737 0.134 Uiso 1 1 calc R U . . .
C32 C -0.0818(2) 0.0093(3) 0.8799(2) 0.0825(11) Uani 1 1 d . . . . .
H32A H -0.097223 0.074674 0.882733 0.124 Uiso 1 1 calc R U . . .
H32B H -0.035439 -0.033728 0.919835 0.124 Uiso 1 1 calc R U . . .
H32C H -0.139440 -0.012590 0.890267 0.124 Uiso 1 1 calc R U . . .
C46 C 0.6547(3) -0.0121(3) 0.4112(2) 0.0825(11) Uani 1 1 d . . . . .
H46A H 0.649420 -0.066360 0.458774 0.124 Uiso 1 1 calc R U . . .
H46B H 0.696781 -0.035991 0.371009 0.124 Uiso 1 1 calc R U . . .
H46C H 0.591828 0.022327 0.389615 0.124 Uiso 1 1 calc R U . . .
C17 C -0.1821(2) 0.6052(3) 0.7140(3) 0.0911(12) Uani 1 1 d . . . . .
H17A H -0.161940 0.583986 0.667084 0.137 Uiso 1 1 calc R U . . .
H17B H -0.236954 0.661567 0.701447 0.137 Uiso 1 1 calc R U . . .
H17C H -0.199421 0.553267 0.758134 0.137 Uiso 1 1 calc R U . . .
C47 C 0.7158(3) 0.1382(3) 0.3627(2) 0.0878(11) Uani 1 1 d . . . . .
H47A H 0.761761 0.111776 0.325785 0.132 Uiso 1 1 calc R U . . .
H47B H 0.741655 0.178879 0.380964 0.132 Uiso 1 1 calc R U . . .
H47C H 0.656815 0.176648 0.335528 0.132 Uiso 1 1 calc R U . . .
C26 C 0.0820(3) 0.2334(3) 0.52455(19) 0.0975(13) Uani 1 1 d . . . . .
H26A H 0.134379 0.179793 0.517541 0.146 Uiso 1 1 calc R U . . .
H26B H 0.075360 0.287966 0.475244 0.146 Uiso 1 1 calc R U . . .
H26C H 0.023089 0.213432 0.537207 0.146 Uiso 1 1 calc R U . . .
C16 C -0.1193(3) 0.6768(3) 0.8012(3) 0.0994(14) Uani 1 1 d . . . . .
H16A H -0.128414 0.629812 0.852855 0.149 Uiso 1 1 calc R U . . .
H16B H -0.176021 0.731225 0.789882 0.149 Uiso 1 1 calc R U . . .
H16C H -0.064519 0.699624 0.802704 0.149 Uiso 1 1 calc R U . . .
C27 C 0.0224(2) 0.3528(2) 0.6022(2) 0.0799(10) Uani 1 1 d . . . . .
H27A H 0.018830 0.406415 0.552408 0.120 Uiso 1 1 calc R U . . .
H27B H 0.037057 0.371240 0.645599 0.120 Uiso 1 1 calc R U . . .
H27C H -0.038480 0.336879 0.614460 0.120 Uiso 1 1 calc R U . . .
C53 C 0.4975(2) 0.6205(2) 0.8203(2) 0.0641(8) Uani 1 1 d D . . . .
F1 F 0.5716(6) 0.5835(5) 0.8619(8) 0.115(3) Uani 0.5 1 d D . P A 1
F4 F 0.4322(7) 0.6775(8) 0.8511(6) 0.097(4) Uani 0.5 1 d D U P A 1
F5 F 0.5237(8) 0.6864(5) 0.7491(3) 0.114(3) Uani 0.5 1 d D . P A 1
F5A F 0.4381(8) 0.6986(7) 0.8144(10) 0.151(6) Uani 0.5 1 d . U P A 2
F1A F 0.5794(5) 0.6288(7) 0.7945(7) 0.110(3) Uani 0.5 1 d . . P A 2
F4A F 0.5095(10) 0.5862(8) 0.9059(4) 0.150(4) Uani 0.5 1 d . . P A 2
C54_1 C 0.7628(2) 0.3124(3) 0.7439(3) 0.0958(13) Uani 1 1 d D . . . .
S1_1 S 0.71473(4) 0.28059(5) 0.67101(4) 0.04966(16) Uani 1 1 d D . . . .
O2_1 O 0.64389(11) 0.23249(12) 0.71872(11) 0.0508(4) Uani 1 1 d D . . . .
F1_1 F 0.8055(2) 0.2324(2) 0.8032(2) 0.1755(17) Uani 1 1 d D . . . .
O1_1 O 0.79659(13) 0.22008(17) 0.64055(16) 0.0782(7) Uani 1 1 d D . . . .
F2_1 F 0.69623(14) 0.36501(17) 0.78240(15) 0.0942(7) Uani 1 1 d D . . . .
O3_1 O 0.67238(16) 0.37569(16) 0.61536(14) 0.0874(8) Uani 1 1 d D . . . .
F3_1 F 0.8287(2) 0.3574(3) 0.7165(3) 0.1998(19) Uani 1 1 d D . . . .

loop_
_atom_site_aniso_label
_atom_site_aniso_U_11
_atom_site_aniso_U_22
_atom_site_aniso_U_33
_atom_site_aniso_U_23
_atom_site_aniso_U_13
_atom_site_aniso_U_12
P1 0.0175(2) 0.0186(2) 0.0267(2) -0.00878(17) 0.00138(17) -0.00190(17)
P2 0.0169(2) 0.0221(2) 0.0236(2) -0.00647(17) 0.00088(17) -0.00405(17)
P3 0.0175(2) 0.0199(2) 0.0258(2) -0.00804(17) 0.00295(17) -0.00201(17)
N005 0.0167(7) 0.0220(7) 0.0263(7) -0.0093(6) 0.0015(6) -0.0041(6)
C1 0.0191(9) 0.0206(8) 0.0198(8) -0.0058(6) -0.0013(6) -0.0011(7)
C23 0.0201(9) 0.0255(9) 0.0265(9) -0.0098(7) 0.0025(7) -0.0059(7)
C2 0.0213(9) 0.0208(8) 0.0266(9) -0.0081(7) -0.0034(7) -0.0008(7)
C38 0.0194(9) 0.0238(8) 0.0342(10) -0.0160(7) 0.0051(7) -0.0067(7)
C8 0.0187(9) 0.0234(8) 0.0329(10) -0.0130(7) 0.0005(7) -0.0015(7)
C49 0.0253(10) 0.0302(9) 0.0322(10) -0.0164(8) 0.0050(7) -0.0108(8)
C34 0.0240(9) 0.0220(8) 0.0310(10) -0.0102(7) 0.0031(7) -0.0045(7)
C9 0.0221(10) 0.0324(10) 0.0392(11) -0.0177(8) 0.0041(8) -0.0044(8)
C19 0.0251(10) 0.0244(9) 0.0371(10) -0.0113(8) -0.0038(8) -0.0020(7)
C24 0.0229(10) 0.0387(11) 0.0327(10) -0.0096(8) 0.0005(8) -0.0098(8)
C39 0.0245(10) 0.0254(9) 0.0479(12) -0.0194(9) 0.0051(8) -0.0043(8)
C3 0.0277(10) 0.0331(10) 0.0350(10) -0.0171(8) 0.0052(8) -0.0066(8)
C35 0.0314(10) 0.0247(9) 0.0324(10) -0.0014(8) -0.0027(8) -0.0082(8)
C7 0.0267(10) 0.0277(9) 0.0325(10) -0.0130(8) 0.0028(8) -0.0059(8)
C28 0.0235(10) 0.0423(11) 0.0389(11) -0.0118(9) -0.0033(8) -0.0098(9)
C20 0.0254(10) 0.0258(9) 0.0391(11) -0.0002(8) -0.0033(8) -0.0027(8)
C43 0.0323(11) 0.0321(11) 0.0579(14) -0.0265(10) 0.0086(10) -0.0024(9)
C29 0.0255(10) 0.0338(10) 0.0475(12) -0.0163(9) 0.0026(9) -0.0109(8)
C10 0.0273(11) 0.0382(11) 0.0432(12) -0.0129(9) 0.0129(9) -0.0068(9)
C50 0.0275(10) 0.0292(9) 0.0252(9) -0.0080(7) 0.0040(7) -0.0086(8)
C51 0.0389(12) 0.0331(11) 0.0407(12) -0.0086(9) 0.0047(9) -0.0137(9)
C48 0.0374(12) 0.0423(11) 0.0344(11) -0.0204(9) 0.0097(9) -0.0133(9)
C44 0.0335(11) 0.0463(12) 0.0510(13) -0.0333(11) 0.0134(10) -0.0115(10)
C13 0.0208(10) 0.0463(12) 0.0506(13) -0.0244(10) 0.0080(9) -0.0021(9)
C40 0.0334(12) 0.0258(10) 0.0524(13) -0.0106(9) 0.0058(10) 0.0034(8)
C6 0.0321(11) 0.0328(10) 0.0461(12) -0.0162(9) 0.0039(9) -0.0120(9)
C5 0.0375(12) 0.0333(11) 0.0541(13) -0.0244(10) -0.0033(10) -0.0096(9)
C33 0.0347(11) 0.0264(9) 0.0379(11) -0.0054(8) 0.0028(9) -0.0110(8)
C14 0.0261(11) 0.0360(11) 0.0571(14) -0.0226(10) -0.0067(10) 0.0056(9)
C30 0.0346(12) 0.0407(12) 0.0636(15) -0.0026(11) -0.0068(11) -0.0191(10)
C36 0.0346(12) 0.0318(11) 0.0614(15) -0.0076(10) -0.0058(11) -0.0020(9)
C18 0.0293(11) 0.0274(10) 0.0475(12) -0.0114(9) -0.0073(9) 0.0022(8)
C4 0.0386(12) 0.0430(12) 0.0467(12) -0.0306(10) 0.0060(10) -0.0098(10)
C22 0.0387(13) 0.0317(11) 0.0722(17) -0.0003(11) -0.0052(12) -0.0110(10)
C52 0.0373(12) 0.0527(13) 0.0376(12) -0.0125(10) -0.0033(9) -0.0127(10)
C45 0.0471(15) 0.0702(17) 0.0606(16) -0.0464(14) 0.0168(12) -0.0080(13)
C37 0.0508(14) 0.0507(14) 0.0329(12) 0.0019(10) -0.0058(10) -0.0157(11)
C25 0.0321(12) 0.0728(17) 0.0409(13) 0.0094(12) -0.0140(10) -0.0250(12)
C11 0.0419(14) 0.0530(15) 0.0726(18) -0.0191(13) 0.0143(12) -0.0214(12)
C21 0.0398(13) 0.0530(14) 0.0363(12) -0.0017(10) -0.0013(10) -0.0084(11)
C15 0.0307(13) 0.0497(14) 0.0829(19) -0.0303(14) -0.0069(12) 0.0146(11)
C42 0.0568(17) 0.0269(11) 0.088(2) -0.0085(12) -0.0068(15) -0.0054(11)
C12 0.089(2) 0.0699(19) 0.0441(15) -0.0084(13) -0.0015(14) -0.0334(17)
C41 0.0613(17) 0.0469(14) 0.0656(17) -0.0101(13) -0.0173(14) -0.0078(13)
C31 0.062(2) 0.0536(17) 0.166(4) -0.037(2) -0.019(2) -0.0270(15)
C32 0.069(2) 0.112(3) 0.072(2) -0.0122(19) 0.0204(16) -0.064(2)
C46 0.083(2) 0.108(3) 0.088(2) -0.080(2) 0.0179(18) -0.025(2)
C17 0.0409(17) 0.067(2) 0.161(4) -0.044(2) -0.039(2) 0.0156(15)
C47 0.092(3) 0.100(3) 0.071(2) -0.047(2) 0.0492(19) -0.027(2)
C26 0.110(3) 0.139(4) 0.0401(16) -0.0068(19) -0.0184(18) -0.048(3)
C16 0.075(2) 0.078(2) 0.141(4) -0.069(2) -0.026(2) 0.0369(19)
C27 0.070(2) 0.0532(17) 0.090(2) 0.0219(16) -0.0340(18) -0.0169(15)
C53 0.0607(19) 0.0676(19) 0.092(2) -0.0527(18) 0.0067(17) -0.0306(16)
F1 0.083(4) 0.091(4) 0.205(9) -0.074(6) -0.082(5) -0.006(4)
F4 0.086(5) 0.113(8) 0.157(6) -0.122(7) 0.044(5) -0.049(5)
F5 0.208(8) 0.091(4) 0.096(4) -0.049(3) 0.036(4) -0.114(5)
F5A 0.096(7) 0.054(3) 0.338(17) -0.107(8) -0.059(9) 0.003(4)
F1A 0.079(4) 0.131(7) 0.186(8) -0.116(6) 0.048(5) -0.074(4)
F4A 0.244(10) 0.177(8) 0.113(5) -0.066(5) -0.016(6) -0.148(9)
C54_1 0.0339(16) 0.101(3) 0.180(4) -0.083(3) -0.014(2) -0.0092(17)
S1_1 0.0217(3) 0.0542(4) 0.0669(4) -0.0164(3) 0.0054(3) -0.0078(2)
O2_1 0.0291(8) 0.0483(9) 0.0711(12) -0.0144(8) -0.0014(8) -0.0105(7)
F1_1 0.136(2) 0.163(3) 0.243(4) -0.123(3) -0.139(3) 0.064(2)
O1_1 0.0307(10) 0.0867(15) 0.1158(19) -0.0470(14) 0.0123(10) -0.0034(10)
F2_1 0.0638(12) 0.1043(15) 0.1325(18) -0.0693(14) -0.0202(12) -0.0046(11)
O3_1 0.0635(13) 0.0678(13) 0.0798(15) 0.0115(11) 0.0272(11) 0.0025(11)
F3_1 0.099(2) 0.258(4) 0.361(5) -0.215(4) 0.076(3) -0.122(3)

loop_
_atom_type_symbol
_atom_type_description
_atom_type_scat_dispersion_real
_atom_type_scat_dispersion_imag
_atom_type_scat_source
C C 0.0033 0.0016 'International Tables Vol C Tables 4.2.6.8 and 6.1.1.4'
H H 0.0000 0.0000 'International Tables Vol C Tables 4.2.6.8 and 6.1.1.4'
F F 0.0171 0.0103 'International Tables Vol C Tables 4.2.6.8 and 6.1.1.4'
N N 0.0061 0.0033 'International Tables Vol C Tables 4.2.6.8 and 6.1.1.4'
O O 0.0106 0.0060 'International Tables Vol C Tables 4.2.6.8 and 6.1.1.4'
P P 0.1023 0.0942 'International Tables Vol C Tables 4.2.6.8 and 6.1.1.4'
S S 0.1246 0.1234 'International Tables Vol C Tables 4.2.6.8 and 6.1.1.4'

loop_
_geom_angle_atom_site_label_1
_geom_angle_atom_site_label_2
_geom_angle_atom_site_label_3
_geom_angle
_geom_angle_site_symmetry_1
_geom_angle_site_symmetry_3
_geom_angle_publ_flag
N005 P1 C38 101.41(7) . . ?
N005 P1 P2 89.64(5) . . ?
C38 P1 P2 110.57(6) . . ?
C23 P2 P3 102.08(6) . . ?
C23 P2 P1 114.05(6) . . ?
P3 P2 P1 85.76(2) . . ?
C1 P3 C8 111.62(8) . . ?
C1 P3 P2 92.32(6) . . ?
C8 P3 P2 104.13(6) . . ?
C1 N005 P1 123.21(12) . . ?
C1 N005 H005 118.4 . . ?
P1 N005 H005 118.4 . . ?
N005 C1 C2 119.70(15) . . ?
N005 C1 P3 114.77(13) . . ?
C2 C1 P3 124.51(13) . . ?
C34 C23 C24 119.24(16) . . ?
C34 C23 P2 128.20(14) . . ?
C24 C23 P2 112.47(13) . . ?
C7 C2 C3 119.83(17) . . ?
C7 C2 C1 119.94(16) . . ?
C3 C2 C1 120.21(16) . . ?
C49 C38 C39 119.71(16) . . ?
C49 C38 P1 126.65(14) . . ?
C39 C38 P1 113.65(14) . . ?
C19 C8 C9 119.79(17) . . ?
C19 C8 P3 127.14(14) . . ?
C9 C8 P3 113.00(14) . . ?
C48 C49 C38 118.37(18) . . ?
C48 C49 C50 116.86(17) . . ?
C38 C49 C50 124.74(16) . . ?
C33 C34 C23 118.41(18) . . ?
C33 C34 C35 118.33(17) . . ?
C23 C34 C35 123.21(16) . . ?
C13 C9 C8 118.35(19) . . ?
C13 C9 C10 118.33(18) . . ?
C8 C9 C10 123.32(17) . . ?
C18 C19 C8 118.03(18) . . ?
C18 C19 C20 116.54(17) . . ?
C8 C19 C20 125.36(16) . . ?
C28 C24 C23 119.04(18) . . ?
C28 C24 C25 116.62(18) . . ?
C23 C24 C25 124.31(17) . . ?
C43 C39 C38 118.32(19) . . ?
C43 C39 C40 116.88(18) . . ?
C38 C39 C40 124.74(17) . . ?
C4 C3 C2 119.89(19) . . ?
C4 C3 H3 120.1 . . ?
C2 C3 H3 120.1 . . ?
C34 C35 C36 110.69(17) . . ?
C34 C35 C37 113.11(17) . . ?
C36 C35 C37 110.56(18) . . ?
C34 C35 H35 107.4 . . ?
C36 C35 H35 107.4 . . ?
C37 C35 H35 107.4 . . ?
C6 C7 C2 120.07(18) . . ?
C6 C7 H7 120.0 . . ?
C2 C7 H7 120.0 . . ?
C29 C28 C24 122.52(19) . . ?
C29 C28 H28 118.7 . . ?
C24 C28 H28 118.7 . . ?
C19 C20 C21 110.58(17) . . ?
C19 C20 C22 111.85(19) . . ?
C21 C20 C22 110.81(18) . . ?
C19 C20 H20 107.8 . . ?
C21 C20 H20 107.8 . . ?
C22 C20 H20 107.8 . . ?
C44 C43 C39 123.1(2) . . ?
C44 C43 H43 118.4 . . ?
C39 C43 H43 118.4 . . ?
C28 C29 C33 118.00(18) . . ?
C28 C29 C30 120.30(19) . . ?
C33 C29 C30 121.69(19) . . ?
C11 C10 C12 111.7(2) . . ?
C11 C10 C9 112.2(2) . . ?
C12 C10 C9 111.1(2) . . ?
C11 C10 H10 107.2 . . ?
C12 C10 H10 107.2 . . ?
C9 C10 H10 107.2 . . ?
C49 C50 C52 111.48(17) . . ?
C49 C50 C51 110.99(16) . . ?
C52 C50 C51 111.23(17) . . ?
C49 C50 H50 107.6 . . ?
C52 C50 H50 107.6 . . ?
C51 C50 H50 107.6 . . ?
C50 C51 H51A 109.5 . . ?
C50 C51 H51B 109.5 . . ?
H51A C51 H51B 109.5 . . ?
C50 C51 H51C 109.5 . . ?
H51A C51 H51C 109.5 . . ?
H51B C51 H51C 109.5 . . ?
C44 C48 C49 122.5(2) . . ?
C44 C48 H48 118.8 . . ?
C49 C48 H48 118.8 . . ?
C43 C44 C48 117.91(19) . . ?
C43 C44 C45 119.2(2) . . ?
C48 C44 C45 122.8(2) . . ?
C14 C13 C9 122.7(2) . . ?
C14 C13 H13 118.7 . . ?
C9 C13 H13 118.7 . . ?
C39 C40 C42 112.3(2) . . ?
C39 C40 C41 110.59(19) . . ?
C42 C40 C41 110.6(2) . . ?
C39 C40 H40 107.7 . . ?
C42 C40 H40 107.7 . . ?
C41 C40 H40 107.7 . . ?
C5 C6 C7 119.49(19) . . ?
C5 C6 H6 120.3 . . ?
C7 C6 H6 120.3 . . ?
C6 C5 C4 121.20(19) . . ?
C6 C5 C53 118.9(2) . . ?
C4 C5 C53 119.9(2) . . ?
C34 C33 C29 122.73(18) . . ?
C34 C33 H33 118.6 . . ?
C29 C33 H33 118.6 . . ?
C18 C14 C13 117.78(19) . . ?
C18 C14 C15 120.4(2) . . ?
C13 C14 C15 121.8(2) . . ?
C31 C30 C29 111.3(2) . . ?
C31 C30 C32 110.9(3) . . ?
C29 C30 C32 111.9(2) . . ?
C31 C30 H30 107.5 . . ?
C29 C30 H30 107.5 . . ?
C32 C30 H30 107.5 . . ?
C35 C36 H36A 109.5 . . ?
C35 C36 H36B 109.5 . . ?
H36A C36 H36B 109.5 . . ?
C35 C36 H36C 109.5 . . ?
H36A C36 H36C 109.5 . . ?
H36B C36 H36C 109.5 . . ?
C14 C18 C19 123.3(2) . . ?
C14 C18 H18 118.3 . . ?
C19 C18 H18 118.3 . . ?
C5 C4 C3 119.45(19) . . ?
C5 C4 H4 120.3 . . ?
C3 C4 H4 120.3 . . ?
C20 C22 H22A 109.5 . . ?
C20 C22 H22B 109.5 . . ?
H22A C22 H22B 109.5 . . ?
C20 C22 H22C 109.5 . . ?
H22A C22 H22C 109.5 . . ?
H22B C22 H22C 109.5 . . ?
C50 C52 H52A 109.5 . . ?
C50 C52 H52B 109.5 . . ?
H52A C52 H52B 109.5 . . ?
C50 C52 H52C 109.5 . . ?
H52A C52 H52C 109.5 . . ?
H52B C52 H52C 109.5 . . ?
C47 C45 C46 113.6(3) . . ?
C47 C45 C44 115.0(2) . . ?
C46 C45 C44 108.5(2) . . ?
C47 C45 H45 106.3 . . ?
C46 C45 H45 106.3 . . ?
C44 C45 H45 106.3 . . ?
C35 C37 H37A 109.5 . . ?
C35 C37 H37B 109.5 . . ?
H37A C37 H37B 109.5 . . ?
C35 C37 H37C 109.5 . . ?
H37A C37 H37C 109.5 . . ?
H37B C37 H37C 109.5 . . ?
C26 C25 C24 112.9(3) . . ?
C26 C25 C27 110.6(3) . . ?
C24 C25 C27 110.1(2) . . ?
C26 C25 H25 107.7 . . ?
C24 C25 H25 107.7 . . ?
C27 C25 H25 107.7 . . ?
C10 C11 H11A 109.5 . . ?
C10 C11 H11B 109.5 . . ?
H11A C11 H11B 109.5 . . ?
C10 C11 H11C 109.5 . . ?
H11A C11 H11C 109.5 . . ?
H11B C11 H11C 109.5 . . ?
C20 C21 H21A 109.5 . . ?
C20 C21 H21B 109.5 . . ?
H21A C21 H21B 109.5 . . ?
C20 C21 H21C 109.5 . . ?
H21A C21 H21C 109.5 . . ?
H21B C21 H21C 109.5 . . ?
C16 C15 C17 119.6(3) . . ?
C16 C15 C14 112.9(2) . . ?
C17 C15 C14 111.7(2) . . ?
C16 C15 H15 103.4 . . ?
C17 C15 H15 103.4 . . ?
C14 C15 H15 103.4 . . ?
C40 C42 H42A 109.5 . . ?
C40 C42 H42B 109.5 . . ?
H42A C42 H42B 109.5 . . ?
C40 C42 H42C 109.5 . . ?
H42A C42 H42C 109.5 . . ?
H42B C42 H42C 109.5 . . ?
C10 C12 H12A 109.5 . . ?
C10 C12 H12B 109.5 . . ?
H12A C12 H12B 109.5 . . ?
C10 C12 H12C 109.5 . . ?
H12A C12 H12C 109.5 . . ?
H12B C12 H12C 109.5 . . ?
C40 C41 H41A 109.5 . . ?
C40 C41 H41B 109.5 . . ?
H41A C41 H41B 109.5 . . ?
C40 C41 H41C 109.5 . . ?
H41A C41 H41C 109.5 . . ?
H41B C41 H41C 109.5 . . ?
C30 C31 H31A 109.5 . . ?
C30 C31 H31B 109.5 . . ?
H31A C31 H31B 109.5 . . ?
C30 C31 H31C 109.5 . . ?
H31A C31 H31C 109.5 . . ?
H31B C31 H31C 109.5 . . ?
C30 C32 H32A 109.5 . . ?
C30 C32 H32B 109.5 . . ?
H32A C32 H32B 109.5 . . ?
C30 C32 H32C 109.5 . . ?
H32A C32 H32C 109.5 . . ?
H32B C32 H32C 109.5 . . ?
C45 C46 H46A 109.5 . . ?
C45 C46 H46B 109.5 . . ?
H46A C46 H46B 109.5 . . ?
C45 C46 H46C 109.5 . . ?
H46A C46 H46C 109.5 . . ?
H46B C46 H46C 109.5 . . ?
C15 C17 H17A 109.5 . . ?
C15 C17 H17B 109.5 . . ?
H17A C17 H17B 109.5 . . ?
C15 C17 H17C 109.5 . . ?
H17A C17 H17C 109.5 . . ?
H17B C17 H17C 109.5 . . ?
C45 C47 H47A 109.5 . . ?
C45 C47 H47B 109.5 . . ?
H47A C47 H47B 109.5 . . ?
C45 C47 H47C 109.5 . . ?
H47A C47 H47C 109.5 . . ?
H47B C47 H47C 109.5 . . ?
C25 C26 H26A 109.5 . . ?
C25 C26 H26B 109.5 . . ?
H26A C26 H26B 109.5 . . ?
C25 C26 H26C 109.5 . . ?
H26A C26 H26C 109.5 . . ?
H26B C26 H26C 109.5 . . ?
C15 C16 H16A 109.5 . . ?
C15 C16 H16B 109.5 . . ?
H16A C16 H16B 109.5 . . ?
C15 C16 H16C 109.5 . . ?
H16A C16 H16C 109.5 . . ?
H16B C16 H16C 109.5 . . ?
C25 C27 H27A 109.5 . . ?
C25 C27 H27B 109.5 . . ?
H27A C27 H27B 109.5 . . ?
C25 C27 H27C 109.5 . . ?
H27A C27 H27C 109.5 . . ?
H27B C27 H27C 109.5 . . ?
F5A C53 F1A 113.4(7) . . ?
F1 C53 F4 111.1(6) . . ?
F1 C53 F5 105.3(6) . . ?
F4 C53 F5 101.6(6) . . ?
F5A C53 F4A 99.2(7) . . ?
F1A C53 F4A 100.9(6) . . ?
F5A C53 C5 116.0(6) . . ?
F1A C53 C5 116.9(3) . . ?
F1 C53 C5 113.2(4) . . ?
F4 C53 C5 114.7(5) . . ?
F5 C53 C5 109.8(3) . . ?
F4A C53 C5 107.2(3) . . ?
F3_1 C54_1 F2_1 107.1(3) . . ?
F3_1 C54_1 F1_1 103.8(3) . . ?
F2_1 C54_1 F1_1 104.4(4) . . ?
F3_1 C54_1 S1_1 115.6(4) . . ?
F2_1 C54_1 S1_1 113.6(2) . . ?
F1_1 C54_1 S1_1 111.3(3) . . ?
O1_1 S1_1 O3_1 116.48(14) . . ?
O1_1 S1_1 O2_1 115.87(13) . . ?
O3_1 S1_1 O2_1 113.04(12) . . ?
O1_1 S1_1 C54_1 104.51(15) . . ?
O3_1 S1_1 C54_1 101.46(19) . . ?
O2_1 S1_1 C54_1 102.81(17) . . ?

loop_
_geom_bond_atom_site_label_1
_geom_bond_atom_site_label_2
_geom_bond_distance
_geom_bond_site_symmetry_2
_geom_bond_publ_flag
P1 N005 1.7768(15) . ?
P1 C38 1.8303(18) . ?
P1 P2 2.2560(6) . ?
P2 C23 1.8419(18) . ?
P2 P3 2.2250(6) . ?
P3 C1 1.8186(18) . ?
P3 C8 1.8315(18) . ?
N005 C1 1.309(2) . ?
N005 H005 0.8600 . ?
C1 C2 1.469(2) . ?
C23 C34 1.417(2) . ?
C23 C24 1.422(3) . ?
C2 C7 1.392(3) . ?
C2 C3 1.392(3) . ?
C38 C49 1.409(3) . ?
C38 C39 1.429(3) . ?
C8 C19 1.415(3) . ?
C8 C9 1.419(3) . ?
C49 C48 1.399(3) . ?
C49 C50 1.523(3) . ?
C34 C33 1.390(3) . ?
C34 C35 1.515(3) . ?
C9 C13 1.394(3) . ?
C9 C10 1.524(3) . ?
C19 C18 1.395(3) . ?
C19 C20 1.523(3) . ?
C24 C28 1.391(3) . ?
C24 C25 1.523(3) . ?
C39 C43 1.385(3) . ?
C39 C40 1.522(3) . ?
C3 C4 1.386(3) . ?
C3 H3 0.9300 . ?
C35 C36 1.527(3) . ?
C35 C37 1.533(3) . ?
C35 H35 0.9800 . ?
C7 C6 1.382(3) . ?
C7 H7 0.9300 . ?
C28 C29 1.370(3) . ?
C28 H28 0.9300 . ?
C20 C21 1.526(3) . ?
C20 C22 1.532(3) . ?
C20 H20 0.9800 . ?
C43 C44 1.373(3) . ?
C43 H43 0.9300 . ?
C29 C33 1.395(3) . ?
C29 C30 1.524(3) . ?
C10 C11 1.522(3) . ?
C10 C12 1.523(4) . ?
C10 H10 0.9800 . ?
C50 C52 1.527(3) . ?
C50 C51 1.529(3) . ?
C50 H50 0.9800 . ?
C51 H51A 0.9600 . ?
C51 H51B 0.9600 . ?
C51 H51C 0.9600 . ?
C48 C44 1.389(3) . ?
C48 H48 0.9300 . ?
C44 C45 1.526(3) . ?
C13 C14 1.384(3) . ?
C13 H13 0.9300 . ?
C40 C42 1.525(3) . ?
C40 C41 1.532(4) . ?
C40 H40 0.9800 . ?
C6 C5 1.379(3) . ?
C6 H6 0.9300 . ?
C5 C4 1.381(3) . ?
C5 C53 1.503(3) . ?
C33 H33 0.9300 . ?
C14 C18 1.373(3) . ?
C14 C15 1.527(3) . ?
C30 C31 1.503(4) . ?
C30 C32 1.524(4) . ?
C30 H30 0.9800 . ?
C36 H36A 0.9600 . ?
C36 H36B 0.9600 . ?
C36 H36C 0.9600 . ?
C18 H18 0.9300 . ?
C4 H4 0.9300 . ?
C22 H22A 0.9600 . ?
C22 H22B 0.9600 . ?
C22 H22C 0.9600 . ?
C52 H52A 0.9600 . ?
C52 H52B 0.9600 . ?
C52 H52C 0.9600 . ?
C45 C47 1.482(4) . ?
C45 C46 1.518(4) . ?
C45 H45 0.9800 . ?
C37 H37A 0.9600 . ?
C37 H37B 0.9600 . ?
C37 H37C 0.9600 . ?
C25 C26 1.506(4) . ?
C25 C27 1.540(4) . ?
C25 H25 0.9800 . ?
C11 H11A 0.9600 . ?
C11 H11B 0.9600 . ?
C11 H11C 0.9600 . ?
C21 H21A 0.9600 . ?
C21 H21B 0.9600 . ?
C21 H21C 0.9600 . ?
C15 C16 1.459(4) . ?
C15 C17 1.472(4) . ?
C15 H15 0.9800 . ?
C42 H42A 0.9600 . ?
C42 H42B 0.9600 . ?
C42 H42C 0.9600 . ?
C12 H12A 0.9600 . ?
C12 H12B 0.9600 . ?
C12 H12C 0.9600 . ?
C41 H41A 0.9600 . ?
C41 H41B 0.9600 . ?
C41 H41C 0.9600 . ?
C31 H31A 0.9600 . ?
C31 H31B 0.9600 . ?
C31 H31C 0.9600 . ?
C32 H32A 0.9600 . ?
C32 H32B 0.9600 . ?
C32 H32C 0.9600 . ?
C46 H46A 0.9600 . ?
C46 H46B 0.9600 . ?
C46 H46C 0.9600 . ?
C17 H17A 0.9600 . ?
C17 H17B 0.9600 . ?
C17 H17C 0.9600 . ?
C47 H47A 0.9600 . ?
C47 H47B 0.9600 . ?
C47 H47C 0.9600 . ?
C26 H26A 0.9600 . ?
C26 H26B 0.9600 . ?
C26 H26C 0.9600 . ?
C16 H16A 0.9600 . ?
C16 H16B 0.9600 . ?
C16 H16C 0.9600 . ?
C27 H27A 0.9600 . ?
C27 H27B 0.9600 . ?
C27 H27C 0.9600 . ?
C53 F5A 1.215(9) . ?
C53 F1A 1.236(6) . ?
C53 F1 1.256(6) . ?
C53 F4 1.272(7) . ?
C53 F5 1.389(6) . ?
C53 F4A 1.426(8) . ?
C54_1 F3_1 1.279(4) . ?
C54_1 F2_1 1.321(4) . ?
C54_1 F1_1 1.338(5) . ?
C54_1 S1_1 1.791(4) . ?
S1_1 O1_1 1.428(2) . ?
S1_1 O3_1 1.438(2) . ?
S1_1 O2_1 1.4383(17) . ?

loop_
_geom_torsion_atom_site_label_1
_geom_torsion_atom_site_label_2
_geom_torsion_atom_site_label_3
_geom_torsion_atom_site_label_4
_geom_torsion
_geom_torsion_site_symmetry_1
_geom_torsion_site_symmetry_2
_geom_torsion_site_symmetry_3
_geom_torsion_site_symmetry_4
_geom_torsion_publ_flag
C38 P1 N005 C1 149.71(14) . . . . ?
P2 P1 N005 C1 38.79(14) . . . . ?
P1 N005 C1 C2 167.52(12) . . . . ?
P1 N005 C1 P3 -1.46(19) . . . . ?
C8 P3 C1 N005 -143.61(13) . . . . ?
P2 P3 C1 N005 -37.42(13) . . . . ?
C8 P3 C1 C2 48.02(16) . . . . ?
P2 P3 C1 C2 154.21(14) . . . . ?
P3 P2 C23 C34 -56.96(17) . . . . ?
P1 P2 C23 C34 33.77(18) . . . . ?
P3 P2 C23 C24 119.32(13) . . . . ?
P1 P2 C23 C24 -149.95(12) . . . . ?
N005 C1 C2 C7 31.5(2) . . . . ?
P3 C1 C2 C7 -160.64(14) . . . . ?
N005 C1 C2 C3 -147.03(18) . . . . ?
P3 C1 C2 C3 20.8(2) . . . . ?
N005 P1 C38 C49 -57.14(17) . . . . ?
P2 P1 C38 C49 36.81(17) . . . . ?
N005 P1 C38 C39 122.60(14) . . . . ?
P2 P1 C38 C39 -143.46(12) . . . . ?
C1 P3 C8 C19 30.0(2) . . . . ?
P2 P3 C8 C19 -68.34(17) . . . . ?
C1 P3 C8 C9 -153.02(14) . . . . ?
P2 P3 C8 C9 108.66(14) . . . . ?
C39 C38 C49 C48 2.0(3) . . . . ?
P1 C38 C49 C48 -178.26(15) . . . . ?
C39 C38 C49 C50 -175.95(17) . . . . ?
P1 C38 C49 C50 3.8(3) . . . . ?
C24 C23 C34 C33 -0.7(3) . . . . ?
P2 C23 C34 C33 175.33(15) . . . . ?
C24 C23 C34 C35 176.98(18) . . . . ?
P2 C23 C34 C35 -7.0(3) . . . . ?
C19 C8 C9 C13 -3.0(3) . . . . ?
P3 C8 C9 C13 179.73(16) . . . . ?
C19 C8 C9 C10 176.57(19) . . . . ?
P3 C8 C9 C10 -0.7(3) . . . . ?
C9 C8 C19 C18 3.1(3) . . . . ?
P3 C8 C19 C18 179.92(15) . . . . ?
C9 C8 C19 C20 -173.76(19) . . . . ?
P3 C8 C19 C20 3.1(3) . . . . ?
C34 C23 C24 C28 2.3(3) . . . . ?
P2 C23 C24 C28 -174.32(16) . . . . ?
C34 C23 C24 C25 -179.7(2) . . . . ?
P2 C23 C24 C25 3.6(3) . . . . ?
C49 C38 C39 C43 -1.6(3) . . . . ?
P1 C38 C39 C43 178.63(15) . . . . ?
C49 C38 C39 C40 175.38(18) . . . . ?
P1 C38 C39 C40 -4.4(2) . . . . ?
C7 C2 C3 C4 -2.8(3) . . . . ?
C1 C2 C3 C4 175.73(18) . . . . ?
C33 C34 C35 C36 81.9(2) . . . . ?
C23 C34 C35 C36 -95.8(2) . . . . ?
C33 C34 C35 C37 -42.8(2) . . . . ?
C23 C34 C35 C37 139.47(19) . . . . ?
C3 C2 C7 C6 2.2(3) . . . . ?
C1 C2 C7 C6 -176.41(17) . . . . ?
C23 C24 C28 C29 -2.0(3) . . . . ?
C25 C24 C28 C29 179.9(2) . . . . ?
C18 C19 C20 C21 -64.8(2) . . . . ?
C8 C19 C20 C21 112.1(2) . . . . ?
C18 C19 C20 C22 59.3(2) . . . . ?
C8 C19 C20 C22 -123.8(2) . . . . ?
C38 C39 C43 C44 -0.5(3) . . . . ?
C40 C39 C43 C44 -177.7(2) . . . . ?
C24 C28 C29 C33 -0.1(3) . . . . ?
C24 C28 C29 C30 179.4(2) . . . . ?
C13 C9 C10 C11 51.4(3) . . . . ?
C8 C9 C10 C11 -128.2(2) . . . . ?
C13 C9 C10 C12 -74.5(3) . . . . ?
C8 C9 C10 C12 106.0(2) . . . . ?
C48 C49 C50 C52 62.4(2) . . . . ?
C38 C49 C50 C52 -119.6(2) . . . . ?
C48 C49 C50 C51 -62.2(2) . . . . ?
C38 C49 C50 C51 115.8(2) . . . . ?
C38 C49 C48 C44 -0.4(3) . . . . ?
C50 C49 C48 C44 177.70(19) . . . . ?
C39 C43 C44 C48 2.0(3) . . . . ?
C39 C43 C44 C45 -175.9(2) . . . . ?
C49 C48 C44 C43 -1.6(3) . . . . ?
C49 C48 C44 C45 176.2(2) . . . . ?
C8 C9 C13 C14 1.0(3) . . . . ?
C10 C9 C13 C14 -178.7(2) . . . . ?
C43 C39 C40 C42 -56.3(3) . . . . ?
C38 C39 C40 C42 126.7(2) . . . . ?
C43 C39 C40 C41 67.8(3) . . . . ?
C38 C39 C40 C41 -109.2(2) . . . . ?
C2 C7 C6 C5 0.1(3) . . . . ?
C7 C6 C5 C4 -1.8(3) . . . . ?
C7 C6 C5 C53 177.7(2) . . . . ?
C23 C34 C33 C29 -1.4(3) . . . . ?
C35 C34 C33 C29 -179.19(19) . . . . ?
C28 C29 C33 C34 1.8(3) . . . . ?
C30 C29 C33 C34 -177.7(2) . . . . ?
C9 C13 C14 C18 1.0(3) . . . . ?
C9 C13 C14 C15 179.8(2) . . . . ?
C28 C29 C30 C31 110.2(3) . . . . ?
C33 C29 C30 C31 -70.3(3) . . . . ?
C28 C29 C30 C32 -125.0(3) . . . . ?
C33 C29 C30 C32 54.4(3) . . . . ?
C13 C14 C18 C19 -0.9(3) . . . . ?
C15 C14 C18 C19 -179.7(2) . . . . ?
C8 C19 C18 C14 -1.1(3) . . . . ?
C20 C19 C18 C14 176.0(2) . . . . ?
C6 C5 C4 C3 1.1(3) . . . . ?
C53 C5 C4 C3 -178.4(2) . . . . ?
C2 C3 C4 C5 1.2(3) . . . . ?
C43 C44 C45 C47 -152.4(3) . . . . ?
C48 C44 C45 C47 29.8(4) . . . . ?
C43 C44 C45 C46 79.0(3) . . . . ?
C48 C44 C45 C46 -98.7(3) . . . . ?
C28 C24 C25 C26 -52.4(3) . . . . ?
C23 C24 C25 C26 129.6(3) . . . . ?
C28 C24 C25 C27 71.7(3) . . . . ?
C23 C24 C25 C27 -106.3(2) . . . . ?
C18 C14 C15 C16 -110.9(3) . . . . ?
C13 C14 C15 C16 70.3(4) . . . . ?
C18 C14 C15 C17 110.9(3) . . . . ?
C13 C14 C15 C17 -67.9(4) . . . . ?
C6 C5 C53 F5A 116.2(9) . . . . ?
C4 C5 C53 F5A -64.4(10) . . . . ?
C6 C5 C53 F1A -21.8(8) . . . . ?
C4 C5 C53 F1A 157.6(8) . . . . ?
C6 C5 C53 F1 -83.1(8) . . . . ?
C4 C5 C53 F1 96.3(8) . . . . ?
C6 C5 C53 F4 147.9(6) . . . . ?
C4 C5 C53 F4 -32.6(7) . . . . ?
C6 C5 C53 F5 34.3(6) . . . . ?
C4 C5 C53 F5 -146.2(6) . . . . ?
C6 C5 C53 F4A -134.1(7) . . . . ?
C4 C5 C53 F4A 45.4(7) . . . . ?
F3_1 C54_1 S1_1 O1_1 58.8(4) . . . . ?
F2_1 C54_1 S1_1 O1_1 -176.7(3) . . . . ?
F1_1 C54_1 S1_1 O1_1 -59.2(3) . . . . ?
F3_1 C54_1 S1_1 O3_1 -62.7(3) . . . . ?
F2_1 C54_1 S1_1 O3_1 61.8(3) . . . . ?
F1_1 C54_1 S1_1 O3_1 179.3(3) . . . . ?
F3_1 C54_1 S1_1 O2_1 -179.8(3) . . . . ?
F2_1 C54_1 S1_1 O2_1 -55.3(3) . . . . ?
F1_1 C54_1 S1_1 O2_1 62.2(3) . . . . ?
